data_4001274
loop_
_publ_author_name
'Wu, Tao'
'Bu, Xianhui'
'Zhang, Jian'
'Feng, Pingyun'

_publ_section_title
;
 New Zeolitic Imidazolate Frameworks: From Unprecedented Assembly of Cubic
 Clusters to Ordered Cooperative Organization of Complementary Ligands
;
_journal_issue 24
_journal_name_full 'Chemistry of Materials'
_journal_page_first 7377
_journal_paper_doi 10.1021/cm802400f
_journal_volume 20
_journal_year 2008
_chemical_formula_moiety 'C10.46 H15 N4 Zn'
_chemical_formula_sum 'C10.46 H15 N4 Zn'
_chemical_formula_weight 262.13
_chemical_name_common TIF-2
_chemical_name_systematic
; 
TIF-2 
;
_space_group_IT_number 62
_symmetry_cell_setting orthorhombic
_symmetry_space_group_name_Hall '-P 2ac 2n'
_symmetry_space_group_name_H-M 'P n m a'
_atom_sites_solution_hydrogens geom
_atom_sites_solution_primary direct
_atom_sites_solution_secondary difmap
_audit_creation_method SHELXL-97
_cell_angle_alpha 90.00
_cell_angle_beta 90.00
_cell_angle_gamma 90.00
_cell_formula_units_Z 48
_cell_length_a 17.6356(5)
_cell_length_b 48.0644(13)
_cell_length_c 24.5539(7)
_cell_measurement_temperature 150(2)
_cell_volume 20813.0(10)
_computing_cell_refinement BrukerAPEX2
_computing_data_collection BrukerAPEX2
_computing_data_reduction BrukerSAINT
_computing_molecular_graphics OLEX
_computing_publication_material wingx
_computing_structure_refinement 'SHELXL-97 (Sheldrick, 1997)'
_computing_structure_solution 'SHELXS-97 (Sheldrick, 1990)'
_diffrn_ambient_temperature 150(2)
_diffrn_measured_fraction_theta_full 0.999
_diffrn_measured_fraction_theta_max 0.999
_diffrn_radiation_monochromator graphite
_diffrn_radiation_source 'fine-focus sealed tube'
_diffrn_radiation_type MoK\a
_diffrn_radiation_wavelength 0.71073
_diffrn_reflns_av_R_equivalents 0.1384
_diffrn_reflns_av_sigmaI/netI 0.0644
_diffrn_reflns_limit_h_max 14
_diffrn_reflns_limit_h_min -14
_diffrn_reflns_limit_k_max 38
_diffrn_reflns_limit_k_min -38
_diffrn_reflns_limit_l_max 19
_diffrn_reflns_limit_l_min -19
_diffrn_reflns_number 115032
_diffrn_reflns_theta_full 16.50
_diffrn_reflns_theta_max 16.50
_diffrn_reflns_theta_min 0.85
_exptl_absorpt_coefficient_mu 1.399
_exptl_absorpt_correction_type multi-scan
_exptl_absorpt_process_details 'Blessing, Acta Cryst. (1995) A51 33-58'
_exptl_crystal_colour colorless
_exptl_crystal_density_diffrn 1.004
_exptl_crystal_density_method 'not measured'
_exptl_crystal_description Block
_exptl_crystal_F_000 6516
_refine_diff_density_max 0.764
_refine_diff_density_min -0.744
_refine_diff_density_rms 0.098
_refine_ls_extinction_coef 0.000007(13)
_refine_ls_extinction_expression Fc^*^=kFc[1+0.001xFc^2^\l^3^/sin(2\q)]^-1/4^
_refine_ls_extinction_method SHELXL
_refine_ls_goodness_of_fit_ref 1.077
_refine_ls_hydrogen_treatment mixed
_refine_ls_matrix_type full
_refine_ls_number_parameters 536
_refine_ls_number_reflns 5668
_refine_ls_number_restraints 17
_refine_ls_restrained_S_all 1.076
_refine_ls_R_factor_all 0.1400
_refine_ls_R_factor_gt 0.0955
_refine_ls_shift/su_max 4.809
_refine_ls_shift/su_mean 0.025
_refine_ls_structure_factor_coef Fsqd
_refine_ls_weighting_details 'calc w=1/[\s^2^(Fo^2^)+(0.1448P)^2^+167.5057P] where P=(Fo^2^+2Fc^2^)/3'
_refine_ls_weighting_scheme calc
_refine_ls_wR_factor_gt 0.2511
_refine_ls_wR_factor_ref 0.2742
_reflns_number_gt 3716
_reflns_number_total 5668
_reflns_threshold_expression >2sigma(I)
_cod_data_source_file cm802400f_si_002.cif
_cod_data_source_block TIF2sq
_cod_depositor_comments
;
The following automatic conversions were performed:

'_symmetry_cell_setting' value 'Orthorhombic' changed to
'orthorhombic' according to
/home/saulius/struct/CIF-dictionaries/cif_core.dic dictionary named
'cif_core.dic' version 2.4.1 from 2010-06-29.

Automatic conversion script
Id: cif_fix_values 1715 2011-07-08 13:25:40Z adriana 
;
_cod_original_sg_symbol_H-M Pnma
_cod_database_code 4001274

loop_
_symmetry_equiv_pos_as_xyz
'x, y, z'
'-x+1/2, -y, z+1/2'
'-x, y+1/2, -z'
'x+1/2, -y+1/2, -z+1/2'
'-x, -y, -z'
'x-1/2, y, -z-1/2'
'x, -y-1/2, z'
'-x-1/2, y-1/2, z-1/2'

loop_
_atom_site_label
_atom_site_type_symbol
_atom_site_fract_x
_atom_site_fract_y
_atom_site_fract_z
_atom_site_U_iso_or_equiv
_atom_site_adp_type
_atom_site_occupancy
_atom_site_symmetry_multiplicity
_atom_site_calc_flag
_atom_site_refinement_flags
Zn1 Zn 0.56856(15) 0.68933(5) 0.80938(11) 0.0686(11) Uani 1 1 d .
Zn2 Zn 0.62695(14) 0.58091(5) 0.90993(10) 0.0619(10) Uani 1 1 d .
Zn3 Zn 0.56880(15) 0.47283(5) 0.80401(10) 0.0633(10) Uani 1 1 d .
Zn4 Zn 0.25602(15) 0.47553(5) 0.89440(10) 0.0669(10) Uani 1 1 d .
Zn5 Zn 0.31165(16) 0.58313(5) 1.00062(10) 0.0712(11) Uani 1 1 d .
Zn6 Zn 0.25146(15) 0.68918(5) 0.89431(11) 0.0652(10) Uani 1 1 d .
N11 N 0.6285(10) 0.6588(4) 0.8425(7) 0.062(6) Uani 1 1 d .
N12 N 0.6539(10) 0.6173(4) 0.8767(7) 0.059(5) Uani 1 1 d .
N21 N 0.6558(11) 0.5464(4) 0.8710(7) 0.062(6) Uani 1 1 d .
N22 N 0.6330(11) 0.5047(4) 0.8312(7) 0.065(6) Uani 1 1 d .
N31 N 0.4604(10) 0.4836(4) 0.8142(8) 0.073(6) Uani 1 1 d .
N32 N 0.3428(11) 0.4876(4) 0.8435(8) 0.084(8) Uani 1 1 d .
N41 N 0.2358(10) 0.5072(4) 0.9446(7) 0.065(5) Uiso 1 1 d .
N42 N 0.2537(12) 0.5475(4) 0.9866(7) 0.073(6) Uani 1 1 d .
N51 N 0.2594(11) 0.6193(4) 0.9884(8) 0.083(6) Uani 1 1 d .
N52 N 0.2346(11) 0.6602(4) 0.9501(9) 0.084(7) Uani 1 1 d .
N61 N 0.3420(13) 0.6785(4) 0.8494(7) 0.071(6) Uani 1 1 d .
N62 N 0.4610(11) 0.6782(5) 0.8166(8) 0.062(6) Uani 1 1 d .
N71 N 0.5127(9) 0.5809(3) 0.9123(7) 0.056(5) Uani 1 1 d .
N72 N 0.3986(11) 0.5832(3) 0.9451(7) 0.068(6) Uani 1 1 d .
N81 N 0.5801(11) 0.7265(4) 0.8406(7) 0.081(6) Uani 1 1 d .
N91 N 0.5924(10) 0.4410(4) 0.8551(7) 0.074(6) Uani 1 1 d .
N92 N 0.6425(10) 0.4202(3) 0.9275(7) 0.069(6) Uani 1 1 d .
N101 N 0.5974(11) 0.4644(4) 0.7260(7) 0.080(6) Uiso 1 1 d .
N102 N 0.6685(10) 0.4659(4) 0.6545(7) 0.074(6) Uani 1 1 d .
N111 N 0.2861(9) 0.4442(4) 0.9393(7) 0.069(6) Uani 1 1 d .
N112 N 0.3311(10) 0.4223(4) 1.0149(6) 0.069(6) Uani 1 1 d .
N121 N 0.6648(12) 0.6925(3) 0.6540(7) 0.077(6) Uani 1 1 d .
N131 N 0.2737(10) 0.7266(3) 0.9248(7) 0.070(6) Uani 1 1 d .
N141 N 0.5942(13) 0.6924(4) 0.7314(7) 0.085(7) Uani 1 1 d .
C1 C 0.3699(10) 0.1104(3) 0.3044(10) 0.116(10) Uiso 1 1 d G
C2 C 0.3765(10) 0.1054(4) 0.3600(8) 0.135(11) Uiso 1 1 d G
C3 C 0.3783(10) 0.0782(5) 0.3794(6) 0.114(10) Uiso 1 1 d G
C4 C 0.3734(9) 0.0560(3) 0.3433(9) 0.107(9) Uiso 1 1 d G
C5 C 0.3668(10) 0.0610(4) 0.2877(8) 0.122(10) Uiso 1 1 d G
C6 C 0.3651(10) 0.0882(5) 0.2683(6) 0.145(12) Uiso 1 1 d G
C11 C 0.5989(16) 0.6353(6) 0.8614(9) 0.073(8) Uani 1 1 d .
C12 C 0.7062(12) 0.6564(5) 0.8477(7) 0.091(8) Uiso 1 1 d G
C13 C 0.765(2) 0.6754(4) 0.8424(9) 0.182(15) Uiso 1 1 d G
C14 C 0.8380(15) 0.6682(7) 0.8589(12) 0.26(2) Uiso 1 1 d G
C15 C 0.8518(11) 0.6420(8) 0.8807(11) 0.25(2) Uiso 1 1 d GD
C16 C 0.7928(18) 0.6230(5) 0.8860(9) 0.210(17) Uiso 1 1 d G
C17 C 0.7200(14) 0.6302(4) 0.8695(8) 0.081(8) Uiso 1 1 d G
C18 C 0.9321(17) 0.6375(9) 0.9115(16) 0.24(2) Uiso 1 1 d D
C21 C 0.6017(14) 0.5293(6) 0.8525(8) 0.050(7) Uani 1 1 d .
C22 C 0.7217(11) 0.5333(3) 0.8638(6) 0.048(6) Uiso 1 1 d G
C23 C 0.7956(14) 0.5392(4) 0.8797(7) 0.184(15) Uiso 1 1 d G
C24 C 0.8528(9) 0.5198(6) 0.8712(9) 0.200(16) Uiso 1 1 d GD
C25 C 0.8362(12) 0.4945(5) 0.8467(9) 0.168(13) Uiso 1 1 d G
C26 C 0.7623(15) 0.4885(3) 0.8308(7) 0.173(14) Uiso 1 1 d G
C27 C 0.7051(9) 0.5079(4) 0.8394(6) 0.048(6) Uiso 1 1 d G
C28 C 0.9381(17) 0.5239(11) 0.894(2) 0.30(3) Uiso 1 1 d D
C31 C 0.4052(17) 0.4710(5) 0.8491(8) 0.060(8) Uani 1 1 d .
C32 C 0.4175(12) 0.5046(4) 0.7899(8) 0.058(7) Uiso 1 1 d G
C33 C 0.4506(15) 0.5235(6) 0.7543(11) 0.045(18) Uiso 0.33 1 d PG
C34 C 0.411(3) 0.5473(6) 0.7389(16) 0.13(3) Uiso 0.33 1 d PG
C35 C 0.339(2) 0.5523(6) 0.7593(18) 0.12(3) Uiso 0.33 1 d PGD
C36 C 0.3060(15) 0.5334(8) 0.7949(16) 0.030(16) Uiso 0.33 1 d PG
C37 C 0.3452(13) 0.5096(6) 0.8103(10) 0.000(14) Uiso 0.33 1 d PG
C38 C 0.288(5) 0.5793(12) 0.748(3) 0.22(5) Uiso 0.33 1 d PD
C41 C 0.2783(10) 0.5302(4) 0.9463(8) 0.038(6) Uiso 1 1 d .
C42 C 0.187(2) 0.5363(7) 1.018(2) 0.23(2) Uani 1 1 d .
C43 C 0.1809(18) 0.5093(7) 0.9872(12) 0.125(11) Uiso 1 1 d .
C51 C 0.2791(14) 0.6378(6) 0.9509(10) 0.068(7) Uiso 1 1 d .
C52 C 0.197(3) 0.6309(9) 1.0206(19) 0.19(2) Uiso 1 1 d .
C53 C 0.186(2) 0.6550(12) 0.9941(14) 0.22(2) Uani 1 1 d .
C61 C 0.416(2) 0.6914(6) 0.8514(12) 0.091(10) Uani 1 1 d .
C62 C 0.4243(12) 0.6555(5) 0.7910(9) 0.082(8) Uani 1 1 d G
C63 C 0.4462(16) 0.6342(7) 0.7561(12) 0.040(18) Uiso 0.33 1 d PG
C64 C 0.395(2) 0.6133(6) 0.7426(14) 0.09(2) Uiso 0.33 1 d PGD
C65 C 0.322(2) 0.6137(6) 0.7639(15) 0.07(2) Uiso 0.33 1 d PG
C66 C 0.3002(13) 0.6350(6) 0.7988(12) 0.028(16) Uiso 0.33 1 d PG
C67 C 0.3513(13) 0.6559(4) 0.8124(7) 0.069(7) Uiso 1 1 d G
C68 C 0.421(2) 0.5858(7) 0.7087(13) 0.14(2) Uani 0.67 1 d PD
C71 C 0.4749(16) 0.5820(4) 0.9588(10) 0.061(7) Uiso 1 1 d .
C72 C 0.4635(9) 0.5820(3) 0.8701(8) 0.041(6) Uiso 1 1 d G
C73 C 0.4756(15) 0.5819(6) 0.8142(9) 0.07(2) Uiso 0.33 1 d PG
C74 C 0.414(2) 0.5834(8) 0.7787(6) 0.06(2) Uiso 0.33 1 d PG
C75 C 0.3409(18) 0.5849(8) 0.7992(11) 0.09(2) Uiso 0.33 1 d PGD
C76 C 0.3288(9) 0.5850(5) 0.8551(12) 0.024(15) Uiso 0.33 1 d PG
C77 C 0.3901(10) 0.5835(3) 0.8906(7) 0.047(6) Uiso 1 1 d G
C81 C 0.5785(17) 0.7500 0.8079(14) 0.060(10) Uiso 1 2 d S
C82 C 0.5881(17) 0.7344(5) 0.8892(15) 0.118(11) Uiso 1 1 d .
C83 C 0.612(6) 0.7210(19) 0.947(4) 0.24(4) Uiso 0.50 1 d P
C84 C 0.541(7) 0.722(2) 0.931(5) 0.29(5) Uiso 0.50 1 d P
C91 C 0.6344(12) 0.4439(5) 0.8995(10) 0.048(7) Uiso 1 1 d .
C92 C 0.6040(16) 0.4013(10) 0.8993(13) 0.178(16) Uiso 1 1 d GD
C93 C 0.589(3) 0.3740(10) 0.9140(17) 0.21(3) Uiso 0.50 1 d PGD
C94 C 0.537(4) 0.3584(6) 0.884(3) 0.32(6) Uiso 0.50 1 d PGD
C95 C 0.500(3) 0.3703(11) 0.840(2) 0.43(8) Uiso 0.50 1 d PGD
C96 C 0.515(2) 0.3976(12) 0.8251(13) 0.16(2) Uiso 0.50 1 d PGD
C97 C 0.567(2) 0.4132(6) 0.8548(15) 0.159(14) Uiso 1 1 d GD
C98 C 0.435(4) 0.359(2) 0.800(3) 0.34(6) Uiso 0.50 1 d PD
C101 C 0.6595(13) 0.4758(5) 0.7056(10) 0.070(7) Uiso 1 1 d .
C102 C 0.553(2) 0.4471(9) 0.6879(18) 0.214(17) Uiso 1 1 d .
C103 C 0.606(2) 0.4470(8) 0.6450(15) 0.181(15) Uiso 1 1 d .
C111 C 0.3063(13) 0.4467(5) 0.9912(11) 0.065(7) Uiso 1 1 d .
C112 C 0.3254(15) 0.4038(7) 0.9750(10) 0.118(11) Uiso 1 1 d GD
C113 C 0.3596(19) 0.3778(7) 0.9718(18) 0.18(3) Uiso 0.50 1 d PGD
C114 C 0.366(2) 0.3644(6) 0.922(2) 0.30(5) Uiso 0.50 1 d PGD
C115 C 0.338(3) 0.3771(10) 0.8750(17) 0.39(7) Uiso 0.50 1 d PGD
C116 C 0.304(2) 0.4031(10) 0.8782(10) 0.16(2) Uiso 0.50 1 d PGD
C117 C 0.2975(13) 0.4165(5) 0.9282(14) 0.129(11) Uiso 1 1 d GD
C118 C 0.407(5) 0.3352(10) 0.916(6) 0.22(7) Uiso 0.25 1 d PD
C119 C 0.354(5) 0.358(2) 0.822(3) 0.17(6) Uiso 0.25 1 d PD
C121 C 0.6618(15) 0.6893(4) 0.7072(12) 0.061(7) Uiso 1 1 d .
C122 C 0.591(2) 0.6992(7) 0.6397(13) 0.137(12) Uiso 1 1 d .
C123 C 0.5513(18) 0.7012(7) 0.6893(15) 0.134(12) Uiso 1 1 d .
C131 C 0.2458(16) 0.7500 0.9024(11) 0.044(9) Uiso 1 2 d S
C132 C 0.3240(19) 0.7359(6) 0.9661(13) 0.141(13) Uiso 1 1 d .
C133 C 0.379(5) 0.7207(16) 0.998(3) 0.19(3) Uiso 0.50 1 d P
C134 C 0.435(5) 0.7377(18) 1.028(3) 0.24(4) Uiso 0.50 1 d P
C135 C 0.494(4) 0.7148(16) 1.056(3) 0.20(3) Uiso 0.50 1 d P

loop_
_atom_site_aniso_label
_atom_site_aniso_U_11
_atom_site_aniso_U_22
_atom_site_aniso_U_33
_atom_site_aniso_U_23
_atom_site_aniso_U_13
_atom_site_aniso_U_12
Zn1 0.072(2) 0.044(2) 0.090(2) 0.0104(16) 0.0132(18) 0.0111(16)
Zn2 0.069(2) 0.057(2) 0.060(2) 0.0161(16) -0.0062(16) 0.0061(17)
Zn3 0.076(2) 0.063(2) 0.0506(19) 0.0088(15) 0.0094(16) 0.0071(17)
Zn4 0.061(2) 0.081(2) 0.058(2) 0.0201(16) -0.0094(17) -0.0008(17)
Zn5 0.084(2) 0.067(2) 0.063(2) 0.0229(16) 0.0125(17) 0.0133(19)
Zn6 0.073(2) 0.0453(19) 0.078(2) 0.0073(16) 0.0017(18) 0.0106(16)
N11 0.043(14) 0.061(15) 0.081(15) 0.024(12) 0.009(11) 0.028(13)
N12 0.040(13) 0.062(15) 0.074(14) 0.015(11) -0.014(11) -0.007(12)
N21 0.048(14) 0.059(14) 0.078(15) -0.021(12) -0.013(12) -0.018(13)
N22 0.066(15) 0.071(15) 0.057(13) -0.002(12) -0.018(12) -0.041(13)
N31 0.033(14) 0.079(16) 0.108(17) -0.026(14) -0.039(14) 0.017(12)
N32 0.026(13) 0.122(19) 0.104(17) -0.049(15) -0.015(13) 0.054(14)
N42 0.108(17) 0.061(14) 0.050(13) -0.003(11) -0.028(12) 0.012(15)
N51 0.112(17) 0.065(15) 0.071(15) 0.004(13) 0.014(13) 0.006(13)
N52 0.068(15) 0.079(15) 0.106(19) 0.008(13) -0.029(15) 0.045(14)
N61 0.101(19) 0.069(15) 0.044(13) -0.001(11) -0.010(14) 0.069(15)
N62 0.036(16) 0.075(17) 0.075(17) -0.003(13) -0.024(13) -0.002(13)
N71 0.057(13) 0.068(13) 0.044(13) -0.005(10) -0.021(12) 0.004(11)
N72 0.101(18) 0.051(12) 0.051(14) 0.017(10) 0.030(12) -0.013(12)
N81 0.111(17) 0.092(17) 0.040(14) -0.003(12) -0.011(12) -0.012(13)
N91 0.078(15) 0.084(16) 0.059(14) 0.029(12) 0.005(12) 0.007(12)
N92 0.108(16) 0.036(12) 0.062(13) 0.013(11) -0.001(12) 0.040(12)
N102 0.077(15) 0.082(14) 0.064(14) -0.025(11) 0.009(12) -0.019(12)
N111 0.080(15) 0.077(15) 0.049(14) 0.013(11) -0.034(11) -0.016(12)
N112 0.079(14) 0.095(16) 0.032(12) 0.016(12) -0.012(11) -0.003(13)
N121 0.119(19) 0.069(14) 0.044(15) 0.004(10) 0.012(13) 0.056(13)
N131 0.083(15) 0.036(13) 0.090(15) 0.023(11) 0.016(13) 0.009(11)
N141 0.112(19) 0.076(15) 0.066(16) 0.040(11) 0.024(15) -0.002(13)
C11 0.10(3) 0.06(2) 0.059(18) 0.034(16) -0.001(17) 0.03(2)
C21 0.07(2) 0.07(2) 0.007(13) -0.018(13) -0.008(13) 0.039(19)
C31 0.05(2) 0.09(2) 0.036(16) -0.004(14) -0.008(15) -0.055(19)
C42 0.12(3) 0.10(3) 0.46(7) 0.15(4) -0.13(4) -0.04(3)
C53 0.13(3) 0.42(8) 0.10(3) 0.01(4) 0.10(3) 0.07(4)
C61 0.07(3) 0.10(3) 0.10(3) 0.06(2) 0.01(2) 0.03(2)
C62 0.047(19) 0.11(2) 0.09(2) 0.038(18) -0.009(17) -0.006(19)
C68 0.11(4) 0.25(6) 0.07(3) 0.08(3) -0.05(3) 0.02(4)

loop_
_atom_type_symbol
_atom_type_description
_atom_type_scat_dispersion_real
_atom_type_scat_dispersion_imag
_atom_type_scat_source
C C 0.0033 0.0016 'International Tables Vol C Tables 4.2.6.8 and 6.1.1.4'
H H 0.0000 0.0000 'International Tables Vol C Tables 4.2.6.8 and 6.1.1.4'
N N 0.0061 0.0033 'International Tables Vol C Tables 4.2.6.8 and 6.1.1.4'
Zn Zn 0.2839 1.4301 'International Tables Vol C Tables 4.2.6.8 and 6.1.1.4'

loop_
_geom_angle_atom_site_label_1
_geom_angle_atom_site_label_2
_geom_angle_atom_site_label_3
_geom_angle
_geom_angle_site_symmetry_1
_geom_angle_site_symmetry_3
N81 Zn1 N141 106.7(7) . .
N81 Zn1 N62 108.2(9) . .
N141 Zn1 N62 109.1(9) . .
N81 Zn1 N11 117.4(8) . .
N141 Zn1 N11 109.4(8) . .
N62 Zn1 N11 105.9(8) . .
N21 Zn2 N12 118.5(7) . .
N21 Zn2 N112 106.6(8) . 5_667
N12 Zn2 N112 111.1(7) . 5_667
N21 Zn2 N71 105.7(7) . .
N12 Zn2 N71 104.5(7) . .
N112 Zn2 N71 110.1(7) 5_667 .
N31 Zn3 N22 107.5(8) . .
N31 Zn3 N91 108.4(8) . .
N22 Zn3 N91 104.7(8) . .
N31 Zn3 N101 114.1(8) . .
N22 Zn3 N101 109.0(8) . .
N91 Zn3 N101 112.7(7) . .
N111 Zn4 N41 106.9(7) . .
N111 Zn4 N102 111.7(7) . 6_557
N41 Zn4 N102 114.2(7) . 6_557
N111 Zn4 N32 111.1(8) . .
N41 Zn4 N32 107.1(7) . .
N102 Zn4 N32 105.9(8) 6_557 .
N92 Zn5 N51 113.6(7) 5_667 .
N92 Zn5 N42 107.1(7) 5_667 .
N51 Zn5 N42 118.6(8) . .
N92 Zn5 N72 107.0(8) 5_667 .
N51 Zn5 N72 104.2(8) . .
N42 Zn5 N72 105.4(8) . .
N121 Zn6 N52 111.3(8) 6_557 .
N121 Zn6 N131 108.1(7) 6_557 .
N52 Zn6 N131 114.0(8) . .
N121 Zn6 N61 108.1(8) 6_557 .
N52 Zn6 N61 108.7(8) . .
N131 Zn6 N61 106.3(8) . .
C11 N11 C12 107(2) . .
C11 N11 Zn1 124.3(18) . .
C12 N11 Zn1 129.0(17) . .
C17 N12 C11 107(2) . .
C17 N12 Zn2 132.2(17) . .
C11 N12 Zn2 120.4(17) . .
C22 N21 C21 106.4(18) . .
C22 N21 Zn2 133.2(16) . .
C21 N21 Zn2 119.8(15) . .
C27 N22 C21 103.0(18) . .
C27 N22 Zn3 133.9(18) . .
C21 N22 Zn3 122.8(18) . .
C32 N31 C31 101.1(18) . .
C32 N31 Zn3 130.7(18) . .
C31 N31 Zn3 128.2(18) . .
C37 N32 C31 120(2) . .
C37 N32 Zn4 128.1(15) . .
C31 N32 Zn4 112.0(18) . .
C41 N41 C43 107.5(19) . .
C41 N41 Zn4 123.4(15) . .
C43 N41 Zn4 128.9(18) . .
C41 N42 C42 114(3) . .
C41 N42 Zn5 118.6(17) . .
C42 N42 Zn5 128(2) . .
C51 N51 C52 108(2) . .
C51 N51 Zn5 124.8(19) . .
C52 N51 Zn5 127(2) . .
C51 N52 C53 102(3) . .
C51 N52 Zn6 119(2) . .
C53 N52 Zn6 139(3) . .
C67 N61 C61 104(2) . .
C67 N61 Zn6 129.5(19) . .
C61 N61 Zn6 126(2) . .
C61 N62 C62 112(2) . .
C61 N62 Zn1 120(2) . .
C62 N62 Zn1 127.3(18) . .
C71 N71 C72 109.6(18) . .
C71 N71 Zn2 122.0(15) . .
C72 N71 Zn2 128.3(13) . .
C77 N72 C71 110.5(18) . .
C77 N72 Zn5 125.3(15) . .
C71 N72 Zn5 124.2(16) . .
C82 N81 C81 108(2) . .
C82 N81 Zn1 131.1(18) . .
C81 N81 Zn1 121.1(15) . .
C91 N91 C97 106(2) . .
C91 N91 Zn3 123.0(17) . .
C97 N91 Zn3 131(2) . .
C92 N92 C91 105(3) . .
C92 N92 Zn5 129(2) . 5_667
C91 N92 Zn5 125.4(16) . 5_667
C101 N101 C102 116(2) . .
C101 N101 Zn3 118.9(18) . .
C102 N101 Zn3 125(2) . .
C101 N102 C103 106(2) . .
C101 N102 Zn4 124.2(16) . 6_657
C103 N102 Zn4 129(2) . 6_657
C111 N111 C117 104(2) . .
C111 N111 Zn4 123.3(17) . .
C117 N111 Zn4 132.8(18) . .
C112 N112 C111 103(2) . .
C112 N112 Zn2 131.2(19) . 5_667
C111 N112 Zn2 125.1(17) . 5_667
C121 N121 C122 104(2) . .
C121 N121 Zn6 128.9(19) . 6_657
C122 N121 Zn6 127.1(19) . 6_657
C131 N131 C132 105(2) . .
C131 N131 Zn6 122.1(15) . .
C132 N131 Zn6 132.5(16) . .
C121 N141 C123 101(2) . .
C121 N141 Zn1 129(2) . .
C123 N141 Zn1 130(2) . .
C2 C1 C6 120.0 . .
C3 C2 C1 120.0 . .
C2 C3 C4 120.0 . .
C5 C4 C3 120.0 . .
C4 C5 C6 120.0 . .
C5 C6 C1 120.0 . .
N11 C11 N12 111(2) . .
N11 C12 C13 133(2) . .
N11 C12 C17 107(2) . .
C13 C12 C17 120.0 . .
C14 C13 C12 120.0 . .
C13 C14 C15 120.0 . .
C16 C15 C14 120.0 . .
C16 C15 C18 121(3) . .
C14 C15 C18 117(3) . .
C15 C16 C17 120.0 . .
N12 C17 C16 131(2) . .
N12 C17 C12 109(2) . .
C16 C17 C12 120.0 . .
N21 C21 N22 111(2) . .
N21 C22 C23 132.9(18) . .
N21 C22 C27 106.8(18) . .
C23 C22 C27 120.0 . .
C22 C23 C24 120.0 . .
C25 C24 C23 120.0 . .
C25 C24 C28 117(3) . .
C23 C24 C28 123(3) . .
C24 C25 C26 120.0 . .
C27 C26 C25 120.0 . .
N22 C27 C26 127.5(19) . .
N22 C27 C22 112.3(19) . .
C26 C27 C22 120.0 . .
N32 C31 N31 104(2) . .
C33 C32 C37 120.0 . .
C33 C32 N31 121(2) . .
C37 C32 N31 118(2) . .
C34 C33 C32 120.0 . .
C33 C34 C35 120.0 . .
C33 C34 C74 125(2) . .
C35 C34 C74 72(2) . .
C33 C34 C68 145(3) . .
C35 C34 C68 93(3) . .
C74 C34 C68 51.3(13) . .
C36 C35 C34 120.0 . .
C36 C35 C38 114(6) . .
C34 C35 C38 126(6) . .
C36 C35 C75 103(3) . .
C34 C35 C75 109(2) . .
C38 C35 C75 54.3(14) . .
C35 C36 C37 120.0 . .
N32 C37 C36 143(2) . .
N32 C37 C32 97(2) . .
C36 C37 C32 120.0 . .
C75 C38 C35 71(2) . .
C75 C38 C65 58(2) . .
C35 C38 C65 121(4) . .
N41 C41 N42 110.3(18) . .
C43 C42 N42 96(4) . .
N41 C43 C42 112(3) . .
N52 C51 N51 114(2) . .
C53 C52 N51 100(4) . .
C52 C53 N52 116(4) . .
N62 C61 N61 108(3) . .
C63 C62 C67 120.0 . .
C63 C62 N62 136(2) . .
C67 C62 N62 104(2) . .
C64 C63 C62 120.0 . .
C63 C64 C65 120.0 . .
C63 C64 C68 122(3) . .
C65 C64 C68 118(3) . .
C63 C64 C74 111(2) . .
C65 C64 C74 90(2) . .
C68 C64 C74 62.0(17) . .
C64 C65 C66 120.0 . .
C64 C65 C75 90(2) . .
C66 C65 C75 110(2) . .
C64 C65 C38 102(4) . .
C66 C65 C38 136(4) . .
C75 C65 C38 54.6(16) . .
C67 C66 C65 120.0 . .
C66 C67 C62 120.0 . .
C66 C67 N61 129(2) . .
C62 C67 N61 111(2) . .
C64 C68 C74 62(2) . .
C64 C68 C34 122(3) . .
C74 C68 C34 64(2) . .
N71 C71 N72 106(2) . .
N71 C72 C73 131.2(16) . .
N71 C72 C77 108.8(16) . .
C73 C72 C77 120.0 . .
C72 C73 C74 120.0 . .
C75 C74 C73 120.0 . .
C75 C74 C64 88(2) . .
C73 C74 C64 121(2) . .
C75 C74 C68 115(3) . .
C73 C74 C68 125(3) . .
C64 C74 C68 56.3(12) . .
C75 C74 C34 102(2) . .
C73 C74 C34 106(2) . .
C64 C74 C34 117.9(15) . .
C68 C74 C34 64.7(16) . .
C74 C75 C76 120.0 . .
C74 C75 C38 104(5) . .
C76 C75 C38 134(5) . .
C74 C75 C65 92(2) . .
C76 C75 C65 119(2) . .
C38 C75 C65 67(3) . .
C74 C75 C35 77(2) . .
C76 C75 C35 122(2) . .
C38 C75 C35 54.9(14) . .
C65 C75 C35 115.1(19) . .
C77 C76 C75 120.0 . .
N72 C77 C76 135.2(17) . .
N72 C77 C72 104.8(17) . .
C76 C77 C72 120.0 . .
N81 C81 N81 109(3) . 7_575
N81 C82 C84 119(5) . .
N81 C82 C82 107.5(15) . 7_575
C84 C82 C82 114(5) . 7_575
N81 C82 C83 138(4) . .
C84 C82 C83 50(5) . .
C82 C82 C83 113(3) 7_575 .
C84 C83 C82 58(7) . .
C83 C84 C82 72(8) . .
N91 C91 N92 113.0(19) . .
N92 C92 C93 128(4) . .
N92 C92 C97 112(4) . .
C93 C92 C97 120.0 . .
C94 C93 C92 120.0 . .
C93 C94 C95 120.0 . .
C94 C95 C96 120.0 . .
C94 C95 C98 133(6) . .
C96 C95 C98 107(6) . .
C95 C96 C97 120.0 . .
C96 C97 C92 120.0 . .
C96 C97 N91 136(4) . .
C92 C97 N91 104(4) . .
C119 C98 C95 117(5) . .
N101 C101 N102 108(2) . .
C103 C102 N101 97(3) . .
C102 C103 N102 113(4) . .
N111 C111 N112 114(2) . .
N112 C112 C113 128(3) . .
N112 C112 C117 110(3) . .
C113 C112 C117 120.0 . .
C114 C113 C112 120.0 . .
C113 C114 C115 120.0 . .
C113 C114 C118 122(7) . .
C115 C114 C118 118(7) . .
C116 C115 C114 120.0 . .
C116 C115 C119 129(6) . .
C114 C115 C119 111(6) . .
C115 C116 C117 120.0 . .
N111 C117 C116 129(3) . .
N111 C117 C112 108(3) . .
C116 C117 C112 120.0 . .
C98 C119 C115 116(4) . .
N121 C121 N141 118(2) . .
N121 C122 C123 105(3) . .
N141 C123 C122 111(3) . .
N131 C131 N131 114(3) . 7_575
C132 C132 N131 108.3(14) 7_575 .
C132 C132 C133 120(4) 7_575 .
N131 C132 C133 131(4) . .
C132 C133 C134 116(7) . .
C134 C134 C133 123(5) 7_575 .
C134 C134 C135 131(4) 7_575 .
C133 C134 C135 105(7) . .

loop_
_geom_bond_atom_site_label_1
_geom_bond_atom_site_label_2
_geom_bond_distance
_geom_bond_site_symmetry_2
Zn1 N81 1.955(19) .
Zn1 N141 1.972(18) .
Zn1 N62 1.98(2) .
Zn1 N11 1.983(18) .
Zn2 N21 1.979(18) .
Zn2 N12 1.989(18) .
Zn2 N112 1.994(16) 5_667
Zn2 N71 2.015(16) .
Zn3 N31 1.996(18) .
Zn3 N22 2.017(17) .
Zn3 N91 2.021(17) .
Zn3 N101 2.020(18) .
Zn4 N111 1.938(17) .
Zn4 N41 1.992(17) .
Zn4 N102 2.010(18) 6_557
Zn4 N32 2.06(2) .
Zn5 N92 1.947(17) 5_667
Zn5 N51 1.988(18) .
Zn5 N42 2.02(2) .
Zn5 N72 2.053(17) .
Zn6 N121 1.941(19) 6_557
Zn6 N52 1.98(2) .
Zn6 N131 1.988(17) .
Zn6 N61 2.01(2) .
N11 C11 1.33(2) .
N11 C12 1.38(2) .
N12 C17 1.33(2) .
N12 C11 1.35(2) .
N21 C22 1.336(19) .
N21 C21 1.34(2) .
N22 C27 1.296(19) .
N22 C21 1.41(2) .
N31 C32 1.40(2) .
N31 C31 1.43(2) .
N32 C37 1.34(3) .
N32 C31 1.36(3) .
N41 C41 1.34(2) .
N41 C43 1.43(3) .
N42 C41 1.36(2) .
N42 C42 1.51(4) .
N51 C51 1.33(2) .
N51 C52 1.47(5) .
N52 C51 1.33(2) .
N52 C53 1.40(3) .
N61 C67 1.43(2) .
N61 C61 1.44(3) .
N62 C61 1.33(3) .
N62 C62 1.42(2) .
N71 C71 1.32(2) .
N71 C72 1.353(19) .
N72 C77 1.35(2) .
N72 C71 1.39(2) .
N81 C82 1.26(3) .
N81 C81 1.38(2) .
N91 C91 1.33(2) .
N91 C97 1.41(3) .
N92 C92 1.33(3) .
N92 C91 1.34(2) .
N92 Zn5 1.947(17) 5_667
N101 C101 1.32(2) .
N101 C102 1.48(4) .
N102 C101 1.35(2) .
N102 C103 1.44(4) .
N102 Zn4 2.010(18) 6_657
N111 C111 1.33(2) .
N111 C117 1.38(2) .
N112 C112 1.33(3) .
N112 C111 1.38(2) .
N112 Zn2 1.994(16) 5_667
N121 C121 1.32(3) .
N121 C122 1.38(3) .
N121 Zn6 1.941(18) 6_657
N131 C131 1.343(18) .
N131 C132 1.42(3) .
N141 C121 1.34(3) .
N141 C123 1.35(3) .
C1 C2 1.3900 .
C1 C6 1.3900 .
C2 C3 1.3900 .
C3 C4 1.3900 .
C4 C5 1.3900 .
C5 C6 1.3900 .
C12 C13 1.3900 .
C12 C17 1.3900 .
C13 C14 1.3900 .
C14 C15 1.3900 .
C15 C16 1.3900 .
C15 C18 1.620(19) .
C16 C17 1.3900 .
C22 C23 1.3900 .
C22 C27 1.3900 .
C23 C24 1.3900 .
C24 C25 1.3900 .
C24 C28 1.62(2) .
C25 C26 1.3900 .
C26 C27 1.3900 .
C32 C33 1.3900 .
C32 C37 1.3900 .
C33 C34 1.3900 .
C34 C35 1.3900 .
C34 C74 1.99(5) .
C34 C68 2.00(4) .
C35 C36 1.3900 .
C35 C38 1.60(2) .
C35 C75 1.85(5) .
C36 C37 1.3900 .
C38 C75 1.59(2) .
C38 C65 1.80(7) .
C42 C43 1.50(5) .
C52 C53 1.34(5) .
C62 C63 1.3900 .
C62 C67 1.3900 .
C63 C64 1.3900 .
C64 C65 1.3900 .
C64 C68 1.627(19) .
C64 C74 1.72(5) .
C65 C66 1.3900 .
C65 C75 1.66(5) .
C66 C67 1.3900 .
C68 C74 1.73(3) .
C72 C73 1.3900 .
C72 C77 1.3900 .
C73 C74 1.3900 .
C74 C75 1.3900 .
C75 C76 1.3900 .
C76 C77 1.3900 .
C81 N81 1.38(2) 7_575
C82 C84 1.44(11) .
C82 C82 1.50(5) 7_575
C82 C83 1.62(9) .
C83 C84 1.31(13) .
C92 C93 1.3900 .
C92 C97 1.3900 .
C93 C94 1.3900 .
C94 C95 1.3900 .
C95 C96 1.3900 .
C95 C98 1.60(2) .
C96 C97 1.3900 .
C98 C119 1.54(10) .
C102 C103 1.42(4) .
C112 C113 1.3900 .
C112 C117 1.3900 .
C113 C114 1.3900 .
C114 C115 1.3900 .
C114 C118 1.59(2) .
C115 C116 1.3900 .
C115 C119 1.60(2) .
C116 C117 1.3900 .
C122 C123 1.41(4) .
C131 N131 1.343(19) 7_575
C132 C132 1.36(5) 7_575
C132 C133 1.44(8) .
C133 C134 1.48(9) .
C134 C134 1.18(17) 7_575
C134 C135 1.67(9) .
